data_7128955
loop_
_publ_author_name
'Li, Ru-Jin'
'Marcus, Adam'
'Fadaei-Tirani, Farzaneh'
'Severin, Kay'

_publ_section_title
;
 Orientational self-sorting: formation of structurally defined
 Pd<sub>4</sub>L<sub>8</sub> and Pd<sub>6</sub>L<sub>12</sub> cages from
 low-symmetry dipyridyl ligands.
;
_journal_issue 78
_journal_name_full 'Chemical communications (Cambridge, England)'
_journal_page_first 10023
_journal_page_last 10026
_journal_paper_doi 10.1039/d1cc03828a
_journal_volume 57
_journal_year 2021
_chemical_formula_moiety 'C128 H96 N16 Pd4, B4 F16 Na, 2(C24 H20 B), 3(B F4)'
_chemical_formula_sum 'C176 H136 B9 F28 N16 Na Pd4'
_chemical_formula_weight 3552.88
_space_group_crystal_system orthorhombic
_space_group_IT_number 68
_space_group_name_Hall '-C 2a 2ac'
_space_group_name_H-M_alt 'C c c a :2'
_atom_sites_solution_hydrogens geom
_atom_sites_solution_primary dual
_atom_sites_solution_secondary difmap
_audit_creation_date 2021-06-28
_audit_creation_method
;
Olex2 1.3
(compiled 2020.11.12 svn.r5f609507 for OlexSys, GUI svn.r6272)
;
_audit_update_record
;
2021-06-29 deposited with the CCDC.	2021-09-03 downloaded from the CCDC.
;
_cell_angle_alpha 90
_cell_angle_beta 90
_cell_angle_gamma 90
_cell_formula_units_Z 8
_cell_length_a 30.1520(5)
_cell_length_b 39.3021(10)
_cell_length_c 33.9980(6)
_cell_measurement_reflns_used 22489
_cell_measurement_temperature 140.00(10)
_cell_measurement_theta_max 71.7250
_cell_measurement_theta_min 3.1550
_cell_volume 40288.9(14)
_computing_cell_refinement 'CrysAlisPro 1.171.41.105a (Rigaku OD, 2021)'
_computing_data_collection 'CrysAlisPro 1.171.41.105a (Rigaku OD, 2021)'
_computing_data_reduction 'CrysAlisPro 1.171.41.105a (Rigaku OD, 2021)'
_computing_molecular_graphics 'Olex2 1.3 (Dolomanov et al., 2009)'
_computing_publication_material 'Olex2 1.3 (Dolomanov et al., 2009)'
_computing_structure_refinement 'ShelXL 2018/3 (Sheldrick, 2015)'
_computing_structure_solution 'ShelXT 2018/2 (Sheldrick, 2015)'
_diffrn_ambient_environment N~2~
_diffrn_ambient_temperature 140.00(10)
_diffrn_detector 'CCD plate'
_diffrn_detector_area_resol_mean 5.2817
_diffrn_detector_type AtlasS2
_diffrn_measured_fraction_theta_full 0.999
_diffrn_measured_fraction_theta_max 0.984
_diffrn_measurement_details
;
List of Runs (angles in degrees, time in seconds):

  # Type    Start    End  Width  t~exp~   \w     \q     \k     \f   Frames
#--------------------------------------------------------------------------
  1  \w    -60.00  12.00   1.00   12.50    --  -41.04  96.00  71.00   72
  2  \w     16.00  73.00   1.00   12.50    --   41.04 -96.00 -37.00   57
  3  \w     66.00 100.00   1.00   55.00    --  105.15 -96.00 -37.00   34
  4  \w    108.00 178.00   1.00   55.00    --  105.15  96.00  71.00   70
  5  \w   -110.00 -17.00   1.00   12.50    --  -41.04 -38.00-120.00   93
  6  \w     22.00  49.00   1.00   12.50    --   41.04  38.00 -90.00   27
  7  \w     63.00 107.00   1.00   12.50    --   41.04  38.00 -90.00   44
  8  \w      9.00  79.00   1.00   12.50    --   41.04 -99.00-180.00   70
  9  \w     64.00 144.00   1.00   55.00    --  105.15 178.00 150.00   80
 10  \w     30.00  85.00   1.00   55.00    --  105.15-111.00-120.00   55
 11  \w     42.00  80.00   1.00   55.00    --  105.15 -61.00 -30.00   38
 12  \w     77.00 177.00   1.00   55.00    --  105.15  61.00 120.00  100
 13  \w    104.00 143.00   1.00   55.00    --  105.15  77.00   0.00   39
 14  \w    104.00 169.00   1.00   55.00    --  105.15 111.00-150.00   65
 15  \w    109.00 143.00   1.00   55.00    --  105.15 111.00 -60.00   34
;
_diffrn_measurement_device 'four-circle diffractometer'
_diffrn_measurement_device_type 'SuperNova, Dual, Cu at home/near, AtlasS2'
_diffrn_measurement_method '\w scans'
_diffrn_orient_matrix_type 'CrysAlisPro convention (1999,Acta A55,543-557)'
_diffrn_orient_matrix_UB_11 0.0159508000
_diffrn_orient_matrix_UB_12 -0.0350271000
_diffrn_orient_matrix_UB_13 -0.0146434000
_diffrn_orient_matrix_UB_21 -0.0484766000
_diffrn_orient_matrix_UB_22 -0.0108344000
_diffrn_orient_matrix_UB_23 -0.0070330000
_diffrn_orient_matrix_UB_31 0.0025095000
_diffrn_orient_matrix_UB_32 0.0138862000
_diffrn_orient_matrix_UB_33 -0.0422959000
_diffrn_radiation_monochromator mirror
_diffrn_radiation_probe x-ray
_diffrn_radiation_type 'Cu K\a'
_diffrn_radiation_wavelength 1.54184
_diffrn_reflns_av_R_equivalents 0.0461
_diffrn_reflns_av_unetI/netI 0.0344
_diffrn_reflns_Laue_measured_fraction_full 0.999
_diffrn_reflns_Laue_measured_fraction_max 0.984
_diffrn_reflns_limit_h_max 37
_diffrn_reflns_limit_h_min -34
_diffrn_reflns_limit_k_max 48
_diffrn_reflns_limit_k_min -41
_diffrn_reflns_limit_l_max 33
_diffrn_reflns_limit_l_min -41
_diffrn_reflns_number 97504
_diffrn_reflns_point_group_measured_fraction_full 0.999
_diffrn_reflns_point_group_measured_fraction_max 0.984
_diffrn_reflns_theta_full 67.684
_diffrn_reflns_theta_max 72.696
_diffrn_reflns_theta_min 3.189
_diffrn_source 'micro-focus sealed X-ray tube'
_diffrn_source_type 'SuperNova (Cu) X-ray Source'
_exptl_absorpt_coefficient_mu 3.474
_exptl_absorpt_correction_T_max 0.708
_exptl_absorpt_correction_T_min 0.311
_exptl_absorpt_correction_type gaussian
_exptl_absorpt_process_details
;
CrysAlisPro 1.171.41.105a (Rigaku Oxford Diffraction, 2021)
Numerical absorption correction based on Gaussian integration over
a multifaceted crystal model.
Empirical absorption correction using spherical harmonics
as implemented in SCALE3 ABSPACK scaling algorithm
;
_exptl_crystal_colour 'clear pale yellow'
_exptl_crystal_density_diffrn 1.171
_exptl_crystal_description prism
_exptl_crystal_F_000 14368
_exptl_crystal_size_max 0.39
_exptl_crystal_size_mid 0.35
_exptl_crystal_size_min 0.3
_refine_diff_density_max 2.185
_refine_diff_density_min -1.405
_refine_diff_density_rms 0.123
_refine_ls_extinction_method none
_refine_ls_goodness_of_fit_ref 1.032
_refine_ls_hydrogen_treatment constr
_refine_ls_matrix_type full
_refine_ls_number_parameters 1133
_refine_ls_number_reflns 19734
_refine_ls_number_restraints 1847
_refine_ls_restrained_S_all 1.026
_refine_ls_R_factor_all 0.1280
_refine_ls_R_factor_gt 0.0985
_refine_ls_shift/su_max 0.001
_refine_ls_shift/su_mean 0.000
_refine_ls_structure_factor_coef Fsqd
_refine_ls_weighting_details 'w=1/[\s^2^(Fo^2^)+(0.1798P)^2^+212.6869P] where P=(Fo^2^+2Fc^2^)/3'
_refine_ls_weighting_scheme calc
_refine_ls_wR_factor_gt 0.2831
_refine_ls_wR_factor_ref 0.3227
_reflns_Friedel_coverage 0.000
_reflns_number_gt 13293
_reflns_number_total 19734
_reflns_threshold_expression 'I > 2\s(I)'
_cod_data_source_file d1cc03828a2.cif
_cod_data_source_block rj-20
_cod_depositor_comments
;
The following automatic conversions were performed:

data item '_exptl_absorpt_correction_type' value 'Gaussian' was
changed to 'gaussian' in accordance with the
/home/data/users/saulius/crontab/automatic-downloads/rss-feeds/RSC/lib/dictionaries/cif_core.dic
dictionary named 'cif_core.dic' version 2.4.2 last updated on
2011-04-26.

Automatic conversion script
Id: cif_fix_values 7556 2019-12-06 15:28:31Z antanas 

 Adding full bibliography for 7128954--7128955.cif.
;
_cod_original_sg_symbol_Hall '-C 2b 2bc'
_cod_original_sg_symbol_H-M 'C c c e'
_cod_database_code 7128955
_shelx_shelxl_version_number 2018/3
_audit_contact_author 'Farzaneh Fadaei Tirani'
_chemical_oxdiff_formula 'C176 H136 B10 F32 N16 Na Pd4'
_shelx_space_group_comment
;
The symmetry employed for this shelxl refinement is uniquely defined
by the following loop, which should always be used as a source of
symmetry information in preference to the above space-group names.
They are only intended as comments.
;
_shelx_estimated_absorpt_t_max 0.422
_shelx_estimated_absorpt_t_min 0.344
_reflns_odcompleteness_completeness 99.87
_reflns_odcompleteness_iscentric 1
_reflns_odcompleteness_theta 66.97
_olex2_refinement_description
;
1. Fixed Uiso
 At 1.2 times of:
  All C(H) groups
2. Restrained distances
 B2-F2 = B2-F3 = B2-F1 = B2-F4
 1.42 with sigma of 0.02
 F9A-B4 = F10B-B4 = F12B-B4 = F11A-B4 = F15B-B6 = F16B-B6
 1.42 with sigma of 0.02
 F10A-B4 = F9B-B4 = F12A-B4 = F11B-B4
 1.42 with sigma of 0.02
 F15B-B6 = F15A-B6 = F16B-B6 = F16A-B6
 1.42 with sigma of 0.02
 F14-B5 = F13-B5
 1.42 with sigma of 0.02
3. Uiso/Uaniso restraints and constraints
All non-hydrogen atoms have similar U: within 2A with sigma of 0.005 and sigma
for terminal atoms of 0.01 within 2A
4. Rigid body (RIGU) restrains
 All non-hydrogen atoms
 with sigma for 1-2 distances of 0.004 and sigma for 1-3 distances of 0.004
5. Others
 Sof(F9B)=Sof(F10B)=Sof(F11B)=Sof(F12B)=1-FVAR(1)
 Sof(F9A)=Sof(F10A)=Sof(F11A)=Sof(F12A)=FVAR(1)
 Fixed Sof: F13(0.5) F14(0.5) B5(0.25) F15A(0.25) F15B(0.25) F16A(0.25)
 F16B(0.25) B6(0.25)
6.a Aromatic/amide H refined with riding coordinates:
 C1(H1), C2(H2), C4(H4), C5(H5), C7(H7), C9(H9), C10(H10), C11(H11), C13(H13),
 C14(H14), C15(H15), C16(H16), C17(H17), C18(H18), C20(H20), C21(H21), C23(H23),
  C25(H25), C26(H26), C27(H27), C29(H29), C30(H30), C31(H31), C32(H32),
 C33(H33), C35(H35), C36(H36), C37(H37), C39(H39), C40(H40), C41(H41), C43(H43),
  C45(H45), C46(H46), C47(H47), C48(H48), C49(H49), C50(H50), C52(H52),
 C53(H53), C55(H55), C57(H57), C58(H58), C59(H59), C61(H61), C62(H62), C63(H63),
  C64(H64), C66(H66), C67(H67), C68(H68), C69(H69), C70(H70), C72(H72),
 C73(H73), C74(H74), C75(H75), C76(H76), C78(H78), C79(H79), C80(H80), C81(H81),
  C82(H82), C84(H84), C85(H85), C86(H86), C87(H87), C88(H88)
;
_smtbx_masks_void_probe_radius 1.2
_smtbx_masks_void_truncation_radius 1.2
_olex2_date_sample_data_collection 2021-04-15
_olex2_submission_special_instructions 'No special instructions were received'
_oxdiff_exptl_absorpt_empirical_details
;
Empirical correction (ABSPACK) includes:
- Absorption correction using spherical harmonics
- Frame scaling
- Detector area scaling
- B-factor correction
;
_oxdiff_exptl_absorpt_empirical_full_max 2.263
_oxdiff_exptl_absorpt_empirical_full_min 0.507

loop_
_space_group_symop_operation_xyz
'x, y, z'
'-x+1/2, -y, z'
'-x, y, -z+1/2'
'x+1/2, -y, -z+1/2'
'x+1/2, y+1/2, z'
'-x+1, -y+1/2, z'
'-x+1/2, y+1/2, -z+1/2'
'x+1, -y+1/2, -z+1/2'
'-x, -y, -z'
'x-1/2, y, -z'
'x, -y, z-1/2'
'-x-1/2, y, z-1/2'
'-x+1/2, -y+1/2, -z'
'x, y+1/2, -z'
'x+1/2, -y+1/2, z-1/2'
'-x, y+1/2, z-1/2'

loop_
_atom_site_label
_atom_site_type_symbol
_atom_site_fract_x
_atom_site_fract_y
_atom_site_fract_z
_atom_site_U_iso_or_equiv
_atom_site_adp_type
_atom_site_occupancy
_atom_site_site_symmetry_order
_atom_site_calc_flag
_atom_site_refinement_flags_posn
_atom_site_refinement_flags_adp
_atom_site_refinement_flags_occupancy
_atom_site_disorder_assembly
_atom_site_disorder_group
Pd1 Pd 0.38411(2) 0.41944(2) 0.66998(2) 0.0674(2) Uani 1 1 d . . . . .
Pd2 Pd 0.35174(2) 0.60359(2) 0.43141(2) 0.0696(2) Uani 1 1 d . . . . .
N1 N 0.3690(2) 0.46545(17) 0.69270(19) 0.0705(13) Uani 1 1 d . U . . .
N2 N 0.42027(19) 0.44429(19) 0.62871(19) 0.0743(13) Uani 1 1 d . U . . .
N3 N 0.3954(2) 0.3729(2) 0.6454(2) 0.0878(16) Uani 1 1 d . U . . .
N4 N 0.4112(2) 0.61291(17) 0.4573(2) 0.0751(13) Uani 1 1 d . U . . .
N5 N 0.2919(2) 0.59272(17) 0.4088(2) 0.0730(13) Uani 1 1 d . U . . .
N6 N 0.1522(2) 0.60307(17) 0.7132(2) 0.0762(14) Uani 1 1 d . U . . .
N7 N 0.1806(2) 0.36845(16) 0.4722(2) 0.0768(14) Uani 1 1 d . U . . .
N8 N 0.11803(19) 0.42436(18) 0.3889(2) 0.0719(13) Uani 1 1 d . U . . .
C1 C 0.3915(3) 0.4809(2) 0.7215(2) 0.0780(15) Uani 1 1 d . U . . .
H1 H 0.416447 0.469645 0.732569 0.094 Uiso 1 1 calc R U . . .
C2 C 0.3799(3) 0.5123(2) 0.7355(3) 0.0820(16) Uani 1 1 d . U . . .
H2 H 0.397192 0.522483 0.755657 0.098 Uiso 1 1 calc R U . . .
C3 C 0.3433(3) 0.5294(2) 0.7206(3) 0.0783(14) Uani 1 1 d . U . . .
C4 C 0.3202(3) 0.5133(2) 0.6903(2) 0.0765(15) Uani 1 1 d . U . . .
H4 H 0.294965 0.523864 0.678856 0.092 Uiso 1 1 calc R U . . .
C5 C 0.3341(3) 0.4821(2) 0.6770(2) 0.0771(15) Uani 1 1 d . U . . .
H5 H 0.318518 0.471712 0.655917 0.093 Uiso 1 1 calc R U . . .
C6 C 0.3291(3) 0.5630(2) 0.7351(3) 0.0798(14) Uani 1 1 d . U . . .
C7 C 0.2857(3) 0.5723(2) 0.7326(2) 0.0782(15) Uani 1 1 d . U . . .
H7 H 0.265005 0.556692 0.721631 0.094 Uiso 1 1 calc R U . . .
C8 C 0.2706(3) 0.6039(2) 0.7456(3) 0.0808(14) Uani 1 1 d . U . . .
C9 C 0.3016(3) 0.6269(3) 0.7601(3) 0.0923(17) Uani 1 1 d . U . . .
H9 H 0.292542 0.648825 0.768518 0.111 Uiso 1 1 calc R U . . .
C10 C 0.3452(3) 0.6178(3) 0.7622(3) 0.0946(18) Uani 1 1 d . U . . .
H10 H 0.366044 0.633614 0.772245 0.114 Uiso 1 1 calc R U . . .
C11 C 0.3596(3) 0.5867(3) 0.7502(3) 0.0905(17) Uani 1 1 d . U . . .
H11 H 0.390145 0.580954 0.752093 0.109 Uiso 1 1 calc R U . . .
C12 C 0.2221(3) 0.6124(2) 0.7442(2) 0.0773(14) Uani 1 1 d . U . . .
C13 C 0.1957(3) 0.5987(2) 0.7139(2) 0.0732(15) Uani 1 1 d . U . . .
H13 H 0.209491 0.585948 0.693549 0.088 Uiso 1 1 calc R U . . .
C14 C 0.1326(3) 0.6221(2) 0.7406(2) 0.0809(16) Uani 1 1 d . U . . .
H14 H 0.101298 0.625031 0.739846 0.097 Uiso 1 1 calc R U . . .
C15 C 0.1564(3) 0.6376(2) 0.7697(3) 0.0861(17) Uani 1 1 d . U . . .
H15 H 0.142009 0.651663 0.788522 0.103 Uiso 1 1 calc R U . . .
C16 C 0.2012(3) 0.6324(2) 0.7715(3) 0.0838(16) Uani 1 1 d . U . . .
H16 H 0.218015 0.642844 0.791835 0.101 Uiso 1 1 calc R U . . .
C17 C 0.4021(2) 0.4563(2) 0.5956(2) 0.0696(14) Uani 1 1 d . U . . .
H17 H 0.372901 0.449472 0.588711 0.084 Uiso 1 1 calc R U . . .
C18 C 0.4248(2) 0.4786(2) 0.5709(2) 0.0680(14) Uani 1 1 d . U . . .
H18 H 0.410509 0.487384 0.548139 0.082 Uiso 1 1 calc R U . . .
C19 C 0.4679(2) 0.4882(2) 0.5794(2) 0.0713(13) Uani 1 1 d . U . . .
C20 C 0.4855(3) 0.4742(3) 0.6142(3) 0.0839(16) Uani 1 1 d . U . . .
H20 H 0.515067 0.479805 0.621393 0.101 Uiso 1 1 calc R U . . .
C21 C 0.4620(3) 0.4534(3) 0.6377(3) 0.0832(16) Uani 1 1 d . U . . .
H21 H 0.475253 0.444866 0.661045 0.100 Uiso 1 1 calc R U . . .
C22 C 0.4931(2) 0.5127(2) 0.5558(2) 0.0697(13) Uani 1 1 d . U . . .
C23 C 0.4717(2) 0.5391(2) 0.5356(2) 0.0689(14) Uani 1 1 d . U . . .
H23 H 0.440210 0.539858 0.535615 0.083 Uiso 1 1 calc R U . . .
C24 C 0.4948(2) 0.5640(2) 0.5158(2) 0.0724(13) Uani 1 1 d . U . . .
C25 C 0.5414(2) 0.5621(2) 0.5163(3) 0.0791(15) Uani 1 1 d . U . . .
H25 H 0.558159 0.578861 0.502733 0.095 Uiso 1 1 calc R U . . .
C26 C 0.5635(2) 0.5362(2) 0.5361(2) 0.0796(15) Uani 1 1 d . U . . .
H26 H 0.594965 0.535555 0.536396 0.095 Uiso 1 1 calc R U . . .
C27 C 0.5396(2) 0.5118(2) 0.5551(2) 0.0764(15) Uani 1 1 d . U . . .
H27 H 0.554714 0.493839 0.568064 0.092 Uiso 1 1 calc R U . . .
C28 C 0.4732(3) 0.5923(2) 0.4956(3) 0.0762(14) Uani 1 1 d . U . . .
C29 C 0.4325(2) 0.5877(2) 0.4765(2) 0.0713(14) Uani 1 1 d . U . . .
H29 H 0.419258 0.565772 0.477009 0.086 Uiso 1 1 calc R U . . .
C30 C 0.4295(3) 0.6444(2) 0.4554(3) 0.0910(17) Uani 1 1 d . U . . .
H30 H 0.414414 0.662162 0.442078 0.109 Uiso 1 1 calc R U . . .
C31 C 0.4698(3) 0.6505(3) 0.4726(3) 0.0963(18) Uani 1 1 d . U . . .
H31 H 0.483454 0.672191 0.470295 0.116 Uiso 1 1 calc R U . . .
C32 C 0.4904(3) 0.6247(2) 0.4935(3) 0.0922(17) Uani 1 1 d . U . . .
H32 H 0.517361 0.629501 0.506912 0.111 Uiso 1 1 calc R U . . .
C33 C 0.3621(3) 0.3570(2) 0.6284(3) 0.0817(16) Uani 1 1 d . U . . .
H33 H 0.334416 0.368384 0.626749 0.098 Uiso 1 1 calc R U . . .
C34 C 0.3652(4) 0.3246(3) 0.6129(3) 0.0959(16) Uani 1 1 d . U . . .
C35 C 0.4068(4) 0.3090(3) 0.6146(4) 0.113(2) Uani 1 1 d . U . . .
H35 H 0.411470 0.286953 0.604048 0.135 Uiso 1 1 calc R U . . .
C36 C 0.4416(4) 0.3274(3) 0.6326(4) 0.117(2) Uani 1 1 d . U . . .
H36 H 0.470215 0.317461 0.634002 0.140 Uiso 1 1 calc R U . . .
C37 C 0.4354(4) 0.3579(3) 0.6474(3) 0.1058(19) Uani 1 1 d . U . . .
H37 H 0.459339 0.369468 0.659671 0.127 Uiso 1 1 calc R U . . .
C38 C 0.3264(3) 0.3078(2) 0.5930(3) 0.0928(16) Uani 1 1 d . U . . .
C39 C 0.3184(4) 0.2734(2) 0.5984(3) 0.0992(18) Uani 1 1 d . U . . .
H39 H 0.337929 0.260444 0.614410 0.119 Uiso 1 1 calc R U . . .
C40 C 0.2822(4) 0.2577(3) 0.5808(3) 0.1015(19) Uani 1 1 d . U . . .
H40 H 0.276025 0.234353 0.585518 0.122 Uiso 1 1 calc R U . . .
C41 C 0.2554(4) 0.2769(2) 0.5560(3) 0.0961(18) Uani 1 1 d . U . . .
H41 H 0.231467 0.266213 0.542609 0.115 Uiso 1 1 calc R U . . .
C42 C 0.2630(3) 0.3116(2) 0.5506(3) 0.0868(15) Uani 1 1 d . U . . .
C43 C 0.2980(3) 0.3263(2) 0.5701(3) 0.0853(16) Uani 1 1 d . U . . .
H43 H 0.302626 0.350092 0.567638 0.102 Uiso 1 1 calc R U . . .
C44 C 0.2340(3) 0.3314(2) 0.5231(3) 0.0818(14) Uani 1 1 d . U . . .
C45 C 0.2204(3) 0.3639(2) 0.5324(3) 0.0796(15) Uani 1 1 d . U . . .
H45 H 0.228721 0.373788 0.556816 0.096 Uiso 1 1 calc R U . . .
C46 C 0.1949(3) 0.3817(2) 0.5064(3) 0.0775(15) Uani 1 1 d . U . . .
H46 H 0.186983 0.404443 0.512694 0.093 Uiso 1 1 calc R U . . .
C47 C 0.1944(3) 0.3369(2) 0.4632(3) 0.0869(16) Uani 1 1 d . U . . .
H47 H 0.185446 0.327104 0.438864 0.104 Uiso 1 1 calc R U . . .
C48 C 0.2207(3) 0.3185(2) 0.4875(3) 0.0885(17) Uani 1 1 d . U . . .
H48 H 0.230054 0.296403 0.479811 0.106 Uiso 1 1 calc R U . . .
C49 C 0.2713(2) 0.5654(2) 0.4240(3) 0.0740(15) Uani 1 1 d . U . . .
H49 H 0.285999 0.552567 0.443734 0.089 Uiso 1 1 calc R U . . .
C50 C 0.2299(2) 0.5554(2) 0.4121(2) 0.0721(14) Uani 1 1 d . U . . .
H50 H 0.216750 0.535652 0.423297 0.086 Uiso 1 1 calc R U . . .
C51 C 0.2068(2) 0.5741(2) 0.3836(2) 0.0709(13) Uani 1 1 d . U . . .
C52 C 0.2275(3) 0.6027(2) 0.3695(3) 0.0743(15) Uani 1 1 d . U . . .
H52 H 0.212735 0.616656 0.350821 0.089 Uiso 1 1 calc R U . . .
C53 C 0.2697(3) 0.6113(2) 0.3821(3) 0.0736(15) Uani 1 1 d . U . . .
H53 H 0.283389 0.631037 0.371448 0.088 Uiso 1 1 calc R U . . .
C54 C 0.1632(2) 0.5623(2) 0.3705(2) 0.0705(13) Uani 1 1 d . U . . .
C55 C 0.1537(2) 0.5286(2) 0.3705(2) 0.0684(14) Uani 1 1 d . U . . .
H55 H 0.175699 0.513193 0.379695 0.082 Uiso 1 1 calc R U . . .
C56 C 0.1121(2) 0.5149(2) 0.3573(2) 0.0700(13) Uani 1 1 d . U . . .
C57 C 0.0810(3) 0.5387(2) 0.3443(3) 0.0787(15) Uani 1 1 d . U . . .
H57 H 0.052863 0.531149 0.335128 0.094 Uiso 1 1 calc R U . . .
C58 C 0.0903(3) 0.5718(2) 0.3447(3) 0.0840(16) Uani 1 1 d . U . . .
H58 H 0.068123 0.587250 0.335985 0.101 Uiso 1 1 calc R U . . .
C59 C 0.1305(3) 0.5850(2) 0.3572(3) 0.0805(16) Uani 1 1 d . U . . .
H59 H 0.135781 0.608847 0.356775 0.097 Uiso 1 1 calc R U . . .
C60 C 0.1045(2) 0.4782(2) 0.3577(2) 0.0684(12) Uani 1 1 d . U . . .
C61 C 0.1224(2) 0.4578(2) 0.3876(2) 0.0692(14) Uani 1 1 d . U . . .
H61 H 0.138511 0.468676 0.408070 0.083 Uiso 1 1 calc R U . . .
C62 C 0.0947(2) 0.4093(2) 0.3595(3) 0.0778(15) Uani 1 1 d . U . . .
H62 H 0.091752 0.385279 0.359531 0.093 Uiso 1 1 calc R U . . .
C63 C 0.0757(3) 0.4273(2) 0.3304(3) 0.0780(15) Uani 1 1 d . U . . .
H63 H 0.058934 0.415928 0.310739 0.094 Uiso 1 1 calc R U . . .
C64 C 0.0803(2) 0.4616(2) 0.3290(2) 0.0740(14) Uani 1 1 d . U . . .
H64 H 0.066987 0.474180 0.308280 0.089 Uiso 1 1 calc R U . . .
Na1 Na 0.250000 0.500000 0.55354(11) 0.0714(10) Uani 1 2 d S T P A .
F5 F 0.32825(15) 0.48819(13) 0.52834(15) 0.0893(12) Uani 1 1 d . U . . .
F6 F 0.28654(16) 0.52887(14) 0.50338(15) 0.0940(13) Uani 1 1 d . U . . .
F7 F 0.33009(16) 0.49948(15) 0.46257(15) 0.0928(13) Uani 1 1 d . U . . .
F8 F 0.36000(19) 0.53583(16) 0.50510(18) 0.1080(17) Uani 1 1 d . U . . .
F9A F 0.2598(4) 0.4718(3) 0.6124(3) 0.1010(19) Uani 0.534(7) 1 d D U P A 1
F9B F 0.2865(4) 0.4642(3) 0.5972(4) 0.1014(18) Uani 0.466(7) 1 d D U P A 2
F10A F 0.2470(4) 0.4363(3) 0.5692(3) 0.1015(18) Uani 0.534(7) 1 d D U P A 1
F10B F 0.2249(4) 0.4351(4) 0.5823(4) 0.096(2) Uani 0.466(7) 1 d D U P A 2
F11A F 0.3045(3) 0.4259(3) 0.6101(3) 0.083(2) Uani 0.534(7) 1 d D U P A 1
F11B F 0.2877(5) 0.4086(4) 0.6049(4) 0.113(3) Uani 0.466(7) 1 d D U P A 2
F12A F 0.2388(5) 0.4298(4) 0.6423(4) 0.111(3) Uani 0.534(7) 1 d D U P A 1
F12B F 0.2501(5) 0.4440(4) 0.6462(4) 0.092(3) Uani 0.466(7) 1 d D U P A 2
B3 B 0.3277(3) 0.5122(3) 0.5003(3) 0.0815(15) Uani 1 1 d . U . . .
B4 B 0.2604(3) 0.4358(3) 0.6076(3) 0.0938(15) Uani 1 1 d D U . . .
F1 F 0.4182(4) 0.6735(2) 0.3566(3) 0.195(3) Uani 1 1 d D U . . .
F2 F 0.3784(4) 0.7027(2) 0.4005(3) 0.175(3) Uani 1 1 d D U . . .
F3 F 0.3700(4) 0.7128(3) 0.3390(3) 0.204(4) Uani 1 1 d D U . . .
F4 F 0.3486(3) 0.6624(2) 0.3674(3) 0.177(3) Uani 1 1 d D U . . .
B2 B 0.3777(6) 0.6882(4) 0.3644(5) 0.171(3) Uani 1 1 d D U . . .
F13 F 0.4988(5) 0.5097(3) 0.7154(4) 0.134(4) Uani 0.5 1 d D U P . .
F14 F 0.4654(3) 0.5495(3) 0.7575(4) 0.106(3) Uani 0.5 1 d D U P . .
B5 B 0.500000 0.5280(6) 0.750000 0.113(4) Uani 0.5 2 d DS TU P . .
F15A F 0.4731(5) 0.4116(5) 0.7241(4) 0.052(3) Uani 0.25 1 d D U P B 1
F15B F 0.4640(5) 0.4150(5) 0.7375(4) 0.053(3) Uani 0.25 1 d D U P B 2
F16A F 0.5271(5) 0.3712(5) 0.7296(4) 0.054(3) Uani 0.25 1 d D U P B 1
F16B F 0.5161(6) 0.3756(5) 0.7184(4) 0.056(3) Uani 0.25 1 d D U P B 2
B6 B 0.500000 0.3952(4) 0.750000 0.054(2) Uani 0.5 2 d DS TU P . .
C65 C 0.3663(4) 0.3436(3) 0.4671(3) 0.1036(17) Uani 1 1 d . U . . .
C66 C 0.3326(4) 0.3689(3) 0.4631(4) 0.1069(19) Uani 1 1 d . U . . .
H66 H 0.313270 0.367229 0.441092 0.128 Uiso 1 1 calc R U . . .
C67 C 0.3257(4) 0.3963(3) 0.4894(3) 0.106(2) Uani 1 1 d . U . . .
H67 H 0.303508 0.412913 0.484496 0.127 Uiso 1 1 calc R U . . .
C68 C 0.3511(4) 0.3982(3) 0.5210(4) 0.1011(19) Uani 1 1 d . U . . .
H68 H 0.346176 0.415989 0.539357 0.121 Uiso 1 1 calc R U . . .
C69 C 0.3834(3) 0.3757(3) 0.5279(3) 0.0996(19) Uani 1 1 d . U . . .
H69 H 0.401462 0.377949 0.550630 0.120 Uiso 1 1 calc R U . . .
C70 C 0.3909(4) 0.3490(3) 0.5018(3) 0.1011(19) Uani 1 1 d . U . . .
H70 H 0.413972 0.333435 0.507785 0.121 Uiso 1 1 calc R U . . .
C71 C 0.3486(4) 0.3154(3) 0.3955(4) 0.1106(18) Uani 1 1 d . U . . .
C72 C 0.3024(4) 0.3108(3) 0.3968(4) 0.117(2) Uani 1 1 d . U . . .
H72 H 0.287835 0.309732 0.421520 0.141 Uiso 1 1 calc R U . . .
C73 C 0.2779(5) 0.3078(3) 0.3627(4) 0.120(2) Uani 1 1 d . U . . .
H73 H 0.246701 0.305979 0.365854 0.144 Uiso 1 1 calc R U . . .
C74 C 0.2919(5) 0.3072(3) 0.3283(4) 0.120(2) Uani 1 1 d . U . . .
H74 H 0.273011 0.304147 0.306282 0.144 Uiso 1 1 calc R U . . .
C75 C 0.3401(5) 0.3115(3) 0.3245(4) 0.115(2) Uani 1 1 d . U . . .
H75 H 0.353367 0.311306 0.299198 0.138 Uiso 1 1 calc R U . . .
C76 C 0.3656(5) 0.3158(3) 0.3566(4) 0.112(2) Uani 1 1 d . U . . .
H76 H 0.396573 0.319189 0.353005 0.134 Uiso 1 1 calc R U . . .
C77 C 0.4313(4) 0.3231(3) 0.4242(4) 0.1198(19) Uani 1 1 d . U . . .
C78 C 0.4431(4) 0.3558(3) 0.4124(4) 0.123(2) Uani 1 1 d . U . . .
H78 H 0.420372 0.372399 0.410221 0.148 Uiso 1 1 calc R U . . .
C79 C 0.4861(4) 0.3655(4) 0.4036(4) 0.132(2) Uani 1 1 d . U . . .
H79 H 0.492352 0.388400 0.396415 0.159 Uiso 1 1 calc R U . . .
C80 C 0.5217(5) 0.3407(4) 0.4054(5) 0.142(2) Uani 1 1 d . U . . .
H80 H 0.551284 0.345673 0.397702 0.170 Uiso 1 1 calc R U . . .
C81 C 0.5087(5) 0.3089(4) 0.4195(5) 0.143(2) Uani 1 1 d . U . . .
H81 H 0.530982 0.292345 0.424421 0.172 Uiso 1 1 calc R U . . .
C82 C 0.4657(5) 0.3005(4) 0.4265(4) 0.135(2) Uani 1 1 d . U . . .
H82 H 0.459170 0.277621 0.433397 0.162 Uiso 1 1 calc R U . . .
C83 C 0.3738(4) 0.2752(3) 0.4530(4) 0.1099(18) Uani 1 1 d . U . . .
C84 C 0.3666(4) 0.2682(3) 0.4907(4) 0.113(2) Uani 1 1 d . U . . .
H84 H 0.360986 0.285921 0.509038 0.136 Uiso 1 1 calc R U . . .
C85 C 0.3675(4) 0.2338(3) 0.5032(4) 0.118(2) Uani 1 1 d . U . . .
H85 H 0.363620 0.228737 0.530290 0.141 Uiso 1 1 calc R U . . .
C86 C 0.3739(4) 0.2080(3) 0.4773(4) 0.118(2) Uani 1 1 d . U . . .
H86 H 0.373464 0.185068 0.486181 0.141 Uiso 1 1 calc R U . . .
C87 C 0.3807(4) 0.2147(3) 0.4395(4) 0.118(2) Uani 1 1 d . U . . .
H87 H 0.385467 0.196763 0.421301 0.141 Uiso 1 1 calc R U . . .
C88 C 0.3808(4) 0.2480(3) 0.4272(4) 0.114(2) Uani 1 1 d . U . . .
H88 H 0.385887 0.252731 0.400166 0.137 Uiso 1 1 calc R U . . .
B1 B 0.3806(5) 0.3149(4) 0.4355(5) 0.1091(16) Uani 1 1 d . U . . .

loop_
_atom_site_aniso_label
_atom_site_aniso_U_11
_atom_site_aniso_U_22
_atom_site_aniso_U_33
_atom_site_aniso_U_23
_atom_site_aniso_U_13
_atom_site_aniso_U_12
Pd1 0.0525(3) 0.0797(4) 0.0701(3) 0.0039(3) -0.0098(2) 0.0070(2)
Pd2 0.0507(3) 0.0665(4) 0.0915(4) 0.0126(3) -0.0044(2) -0.0057(2)
N1 0.059(3) 0.078(3) 0.075(3) 0.000(2) -0.012(2) 0.001(2)
N2 0.046(2) 0.098(3) 0.079(3) 0.008(3) -0.007(2) 0.008(2)
N3 0.072(3) 0.087(3) 0.104(4) -0.006(3) -0.017(3) 0.022(3)
N4 0.058(3) 0.064(3) 0.103(3) 0.000(3) -0.002(3) -0.009(2)
N5 0.050(2) 0.074(3) 0.095(3) 0.014(3) -0.006(2) -0.001(2)
N6 0.074(3) 0.078(3) 0.077(3) -0.006(2) 0.012(2) 0.003(3)
N7 0.069(3) 0.062(3) 0.099(3) -0.015(3) -0.004(3) -0.003(2)
N8 0.046(2) 0.086(3) 0.083(3) -0.020(3) 0.006(2) -0.006(2)
C1 0.068(3) 0.086(3) 0.079(3) 0.001(3) -0.018(3) 0.002(3)
C2 0.070(3) 0.092(3) 0.084(3) -0.003(3) -0.020(3) 0.001(3)
C3 0.066(3) 0.087(3) 0.082(3) -0.003(3) -0.014(2) -0.004(3)
C4 0.062(3) 0.086(3) 0.082(3) -0.004(3) -0.016(3) -0.001(3)
C5 0.065(3) 0.085(3) 0.082(3) -0.003(3) -0.015(3) 0.002(3)
C6 0.070(3) 0.085(3) 0.085(3) -0.005(3) -0.014(3) -0.004(3)
C7 0.071(3) 0.083(3) 0.080(3) -0.006(3) -0.011(3) -0.007(3)
C8 0.076(3) 0.083(3) 0.083(3) -0.006(3) -0.008(3) -0.003(3)
C9 0.084(3) 0.092(4) 0.100(4) -0.012(3) -0.016(3) -0.002(3)
C10 0.082(3) 0.094(4) 0.108(4) -0.013(3) -0.024(3) -0.003(3)
C11 0.078(3) 0.094(4) 0.100(4) -0.011(3) -0.023(3) -0.003(3)
C12 0.078(3) 0.077(3) 0.077(3) -0.005(3) 0.001(2) -0.001(3)
C13 0.072(3) 0.074(3) 0.073(3) -0.006(3) 0.007(3) 0.000(3)
C14 0.081(3) 0.082(3) 0.080(3) -0.008(3) 0.013(3) 0.008(3)
C15 0.093(3) 0.084(4) 0.082(3) -0.012(3) 0.009(3) 0.010(3)
C16 0.091(3) 0.079(3) 0.081(3) -0.008(3) 0.002(3) 0.007(3)
C17 0.045(3) 0.092(3) 0.072(3) 0.000(3) -0.008(2) 0.004(3)
C18 0.044(2) 0.092(3) 0.068(3) -0.001(3) -0.007(2) 0.003(3)
C19 0.042(2) 0.097(3) 0.075(3) 0.003(2) -0.008(2) 0.006(2)
C20 0.050(3) 0.113(4) 0.089(3) 0.010(3) -0.014(3) 0.000(3)
C21 0.050(3) 0.113(4) 0.087(3) 0.012(3) -0.013(3) 0.004(3)
C22 0.040(2) 0.096(3) 0.073(3) -0.005(2) -0.006(2) -0.002(2)
C23 0.038(2) 0.091(3) 0.078(3) -0.007(3) -0.004(2) -0.003(2)
C24 0.044(2) 0.089(3) 0.084(3) -0.007(2) 0.000(2) -0.008(2)
C25 0.047(3) 0.103(4) 0.088(3) -0.003(3) 0.001(3) -0.007(3)
C26 0.044(3) 0.108(4) 0.086(3) -0.002(3) 0.000(3) 0.000(3)
C27 0.045(3) 0.103(4) 0.081(3) 0.000(3) -0.006(3) 0.003(3)
C28 0.052(3) 0.078(3) 0.099(3) -0.006(3) -0.002(2) -0.012(2)
C29 0.052(3) 0.065(3) 0.097(3) -0.003(3) -0.002(3) -0.008(2)
C30 0.076(3) 0.072(3) 0.125(4) 0.003(3) -0.006(3) -0.016(3)
C31 0.079(3) 0.077(3) 0.133(4) -0.001(3) -0.009(3) -0.022(3)
C32 0.070(3) 0.085(3) 0.122(4) -0.004(3) -0.011(3) -0.020(3)
C33 0.074(3) 0.075(3) 0.095(4) -0.005(3) -0.014(3) 0.018(3)
C34 0.093(3) 0.084(3) 0.112(3) -0.012(3) -0.015(3) 0.019(3)
C35 0.102(4) 0.099(4) 0.137(4) -0.018(4) -0.022(4) 0.027(3)
C36 0.097(4) 0.109(4) 0.144(5) -0.018(4) -0.025(4) 0.032(4)
C37 0.086(4) 0.103(4) 0.128(4) -0.014(4) -0.025(4) 0.028(3)
C38 0.099(3) 0.074(3) 0.106(3) -0.013(3) -0.010(3) 0.012(3)
C39 0.111(4) 0.074(3) 0.112(4) -0.009(3) -0.011(3) 0.010(3)
C40 0.115(4) 0.072(3) 0.118(4) -0.009(3) -0.008(4) 0.004(3)
C41 0.104(4) 0.070(3) 0.114(4) -0.009(3) -0.007(3) 0.000(3)
C42 0.092(3) 0.066(3) 0.102(3) -0.011(3) -0.003(3) 0.001(3)
C43 0.091(4) 0.065(3) 0.099(4) -0.013(3) -0.004(3) 0.006(3)
C44 0.083(3) 0.061(3) 0.101(3) -0.011(3) -0.003(3) -0.005(3)
C45 0.079(3) 0.061(3) 0.098(3) -0.011(3) -0.003(3) -0.011(3)
C46 0.074(3) 0.062(3) 0.096(3) -0.014(3) -0.001(3) -0.006(3)
C47 0.085(4) 0.069(3) 0.107(4) -0.019(3) -0.010(3) 0.001(3)
C48 0.089(4) 0.068(3) 0.108(4) -0.018(3) -0.012(3) -0.001(3)
C49 0.053(3) 0.073(3) 0.097(3) 0.018(3) -0.007(3) 0.001(3)
C50 0.053(3) 0.072(3) 0.091(3) 0.017(3) -0.005(3) -0.004(3)
C51 0.053(2) 0.073(3) 0.087(3) 0.012(2) -0.006(2) 0.000(2)
C52 0.058(3) 0.073(3) 0.092(3) 0.017(3) -0.007(3) 0.002(3)
C53 0.056(3) 0.071(3) 0.094(3) 0.017(3) -0.003(3) 0.001(3)
C54 0.049(2) 0.077(3) 0.085(3) 0.009(3) -0.003(2) 0.005(2)
C55 0.043(2) 0.084(3) 0.078(3) 0.004(3) 0.001(2) 0.004(2)
C56 0.041(2) 0.093(3) 0.076(3) -0.001(3) 0.004(2) 0.004(2)
C57 0.050(3) 0.098(3) 0.088(3) 0.005(3) -0.007(3) 0.005(3)
C58 0.058(3) 0.094(3) 0.100(4) 0.015(3) -0.014(3) 0.008(3)
C59 0.059(3) 0.085(3) 0.098(3) 0.016(3) -0.010(3) 0.004(3)
C60 0.037(2) 0.094(3) 0.075(3) -0.011(2) 0.008(2) 0.002(2)
C61 0.041(2) 0.089(3) 0.077(3) -0.018(3) 0.009(2) -0.004(3)
C62 0.052(3) 0.091(3) 0.091(3) -0.024(3) 0.008(3) -0.008(3)
C63 0.048(3) 0.099(3) 0.087(3) -0.024(3) 0.004(3) -0.005(3)
C64 0.043(3) 0.100(3) 0.080(3) -0.014(3) 0.007(2) -0.002(3)
Na1 0.055(2) 0.097(3) 0.062(2) 0.000 0.000 -0.008(2)
F5 0.067(2) 0.093(3) 0.108(3) 0.031(2) -0.010(2) -0.001(2)
F6 0.071(2) 0.114(3) 0.097(3) 0.027(3) 0.018(2) 0.020(2)
F7 0.076(3) 0.111(4) 0.091(3) -0.010(3) 0.010(2) -0.003(3)
F8 0.092(3) 0.112(4) 0.121(4) 0.007(3) 0.008(3) -0.045(3)
F9A 0.082(4) 0.120(4) 0.100(4) 0.002(3) -0.007(3) 0.009(4)
F9B 0.083(4) 0.124(4) 0.097(3) 0.007(3) -0.005(3) 0.004(3)
F10A 0.084(4) 0.126(4) 0.095(3) 0.007(3) -0.013(3) 0.005(4)
F10B 0.073(4) 0.128(4) 0.087(4) 0.001(4) -0.011(3) 0.006(4)
F11A 0.059(4) 0.098(5) 0.091(4) -0.004(4) -0.006(3) 0.006(4)
F11B 0.101(6) 0.129(6) 0.110(6) -0.002(6) -0.009(5) 0.039(5)
F12A 0.085(6) 0.137(7) 0.110(5) 0.025(5) 0.018(5) 0.012(6)
F12B 0.069(5) 0.118(6) 0.088(4) -0.012(5) -0.003(4) -0.002(5)
B3 0.060(3) 0.095(3) 0.090(3) 0.020(3) 0.003(3) -0.001(3)
B4 0.073(3) 0.119(4) 0.089(3) 0.002(3) -0.007(2) 0.009(3)
F1 0.209(7) 0.142(6) 0.232(8) -0.007(6) 0.091(7) 0.006(5)
F2 0.208(8) 0.155(6) 0.163(6) -0.007(5) 0.023(6) 0.045(5)
F3 0.266(9) 0.164(7) 0.181(7) 0.046(6) 0.055(7) 0.029(6)
F4 0.193(7) 0.148(6) 0.190(7) 0.017(5) 0.059(6) -0.005(5)
B2 0.209(7) 0.134(6) 0.171(6) 0.013(5) 0.067(6) 0.016(5)
F13 0.133(8) 0.119(8) 0.150(8) -0.015(5) 0.079(7) -0.004(6)
F14 0.045(4) 0.132(8) 0.140(8) -0.022(6) 0.036(5) -0.003(4)
B5 0.077(7) 0.119(9) 0.144(9) 0.000 0.060(8) 0.000
F15A 0.038(6) 0.077(6) 0.042(6) 0.005(5) -0.006(5) -0.005(4)
F15B 0.037(6) 0.076(6) 0.046(7) 0.008(6) -0.009(5) -0.003(4)
F16A 0.038(6) 0.084(7) 0.040(6) -0.008(5) -0.005(5) -0.002(5)
F16B 0.043(6) 0.083(6) 0.043(6) -0.001(5) -0.002(5) -0.005(5)
B6 0.034(5) 0.083(6) 0.044(5) 0.000 -0.003(4) 0.000
C65 0.093(3) 0.103(3) 0.115(3) 0.005(3) -0.001(3) -0.005(3)
C66 0.096(4) 0.108(4) 0.117(4) 0.001(4) 0.000(4) -0.002(4)
C67 0.093(4) 0.110(4) 0.115(4) -0.002(4) 0.002(3) -0.005(4)
C68 0.089(4) 0.104(4) 0.111(4) -0.006(4) 0.007(3) -0.013(3)
C69 0.088(4) 0.101(4) 0.109(4) 0.002(4) 0.002(3) -0.016(3)
C70 0.087(4) 0.105(4) 0.111(4) 0.003(3) 0.002(3) -0.009(3)
C71 0.114(4) 0.101(4) 0.117(3) 0.007(3) -0.012(3) -0.009(3)
C72 0.117(4) 0.110(4) 0.125(4) 0.004(4) -0.018(4) -0.010(4)
C73 0.126(5) 0.109(4) 0.125(4) 0.004(4) -0.021(4) -0.013(4)
C74 0.132(5) 0.106(4) 0.122(4) 0.008(4) -0.026(4) -0.015(4)
C75 0.129(5) 0.100(4) 0.116(4) 0.007(4) -0.025(4) -0.015(4)
C76 0.122(4) 0.099(4) 0.114(4) 0.007(4) -0.018(4) -0.010(4)
C77 0.101(4) 0.109(4) 0.149(4) 0.016(4) 0.002(4) -0.001(3)
C78 0.101(4) 0.110(4) 0.158(5) 0.014(4) 0.003(4) -0.008(4)
C79 0.107(4) 0.118(5) 0.172(5) 0.012(5) 0.003(5) -0.009(4)
C80 0.111(5) 0.127(5) 0.187(6) 0.016(5) 0.006(5) -0.004(4)
C81 0.112(5) 0.129(5) 0.190(6) 0.019(5) 0.006(5) -0.002(4)
C82 0.105(4) 0.123(5) 0.176(5) 0.020(4) 0.006(4) 0.002(4)
C83 0.107(4) 0.101(3) 0.121(4) 0.011(3) -0.002(3) -0.003(3)
C84 0.113(4) 0.102(4) 0.123(4) 0.013(4) 0.004(4) -0.007(4)
C85 0.120(5) 0.103(4) 0.130(5) 0.012(4) 0.003(4) -0.005(4)
C86 0.117(5) 0.103(4) 0.133(5) 0.008(4) 0.001(4) -0.002(4)
C87 0.116(5) 0.103(4) 0.134(5) 0.010(4) 0.000(4) -0.003(4)
C88 0.114(4) 0.102(4) 0.128(4) 0.009(4) -0.001(4) 0.000(4)
B1 0.102(3) 0.102(3) 0.123(3) 0.010(3) -0.004(3) -0.004(3)

loop_
_atom_type_symbol
_atom_type_description
_atom_type_scat_dispersion_real
_atom_type_scat_dispersion_imag
_atom_type_scat_source
C C 0.0181 0.0091 'International Tables Vol C Tables 4.2.6.8 and 6.1.1.4'
H H 0.0000 0.0000 'International Tables Vol C Tables 4.2.6.8 and 6.1.1.4'
B B 0.0090 0.0039 'International Tables Vol C Tables 4.2.6.8 and 6.1.1.4'
F F 0.0727 0.0534 'International Tables Vol C Tables 4.2.6.8 and 6.1.1.4'
N N 0.0311 0.0180 'International Tables Vol C Tables 4.2.6.8 and 6.1.1.4'
Na Na 0.1353 0.1239 'International Tables Vol C Tables 4.2.6.8 and 6.1.1.4'
Pd Pd 0.1215 3.9337 'International Tables Vol C Tables 4.2.6.8 and 6.1.1.4'

loop_
_exptl_crystal_face_index_h
_exptl_crystal_face_index_k
_exptl_crystal_face_index_l
_exptl_crystal_face_perp_dist
1 0 0 0.1863
-1 0 0 0.2034
0 -1 0 0.1221
0 1 0 0.1792
0 0 -1 0.2139
0 0 1 0.1323
-1 -1 -2 0.2550

loop_
_geom_angle_atom_site_label_1
_geom_angle_atom_site_label_2
_geom_angle_atom_site_label_3
_geom_angle
_geom_angle_site_symmetry_1
_geom_angle_site_symmetry_3
_geom_angle_publ_flag
N1 Pd1 N2 87.4(3) . . ?
N1 Pd1 N3 176.3(3) . . ?
N1 Pd1 N6 89.5(3) . 2_565 ?
N2 Pd1 N3 93.4(3) . . ?
N2 Pd1 N6 176.8(3) . 2_565 ?
N6 Pd1 N3 89.7(3) 2_565 . ?
N5 Pd2 N4 176.5(3) . . ?
N5 Pd2 N7 86.8(3) . 2_565 ?
N5 Pd2 N8 90.9(3) . 2_565 ?
N7 Pd2 N4 91.8(3) 2_565 . ?
N7 Pd2 N8 177.6(3) 2_565 2_565 ?
N8 Pd2 N4 90.5(3) 2_565 . ?
C1 N1 Pd1 124.9(6) . . ?
C1 N1 C5 117.8(7) . . ?
C5 N1 Pd1 117.3(5) . . ?
C17 N2 Pd1 122.2(5) . . ?
C17 N2 C21 118.7(7) . . ?
C21 N2 Pd1 118.4(5) . . ?
C33 N3 Pd1 118.6(6) . . ?
C33 N3 C37 119.9(8) . . ?
C37 N3 Pd1 121.5(7) . . ?
C29 N4 Pd2 119.8(5) . . ?
C29 N4 C30 120.0(7) . . ?
C30 N4 Pd2 120.2(6) . . ?
C49 N5 Pd2 116.0(5) . . ?
C49 N5 C53 117.7(7) . . ?
C53 N5 Pd2 126.2(5) . . ?
C13 N6 Pd1 119.4(5) . 2_565 ?
C13 N6 C14 120.0(8) . . ?
C14 N6 Pd1 120.7(6) . 2_565 ?
C46 N7 Pd2 122.5(6) . 2_565 ?
C47 N7 Pd2 119.6(6) . 2_565 ?
C47 N7 C46 117.1(8) . . ?
C61 N8 Pd2 121.2(5) . 2_565 ?
C61 N8 C62 117.3(8) . . ?
C62 N8 Pd2 121.4(6) . 2_565 ?
N1 C1 H1 118.8 . . ?
N1 C1 C2 122.3(8) . . ?
C2 C1 H1 118.8 . . ?
C1 C2 H2 119.5 . . ?
C1 C2 C3 120.9(8) . . ?
C3 C2 H2 119.5 . . ?
C2 C3 C4 116.5(8) . . ?
C2 C3 C6 123.0(8) . . ?
C4 C3 C6 120.5(8) . . ?
C3 C4 H4 120.2 . . ?
C5 C4 C3 119.6(8) . . ?
C5 C4 H4 120.2 . . ?
N1 C5 C4 122.8(8) . . ?
N1 C5 H5 118.6 . . ?
C4 C5 H5 118.6 . . ?
C7 C6 C3 119.9(8) . . ?
C7 C6 C11 118.5(9) . . ?
C11 C6 C3 121.6(8) . . ?
C6 C7 H7 119.0 . . ?
C6 C7 C8 122.0(8) . . ?
C8 C7 H7 119.0 . . ?
C7 C8 C12 120.4(8) . . ?
C9 C8 C7 118.1(8) . . ?
C9 C8 C12 121.5(8) . . ?
C8 C9 H9 120.1 . . ?
C10 C9 C8 119.8(10) . . ?
C10 C9 H9 120.1 . . ?
C9 C10 H10 119.0 . . ?
C11 C10 C9 122.0(9) . . ?
C11 C10 H10 119.0 . . ?
C6 C11 H11 120.2 . . ?
C10 C11 C6 119.6(9) . . ?
C10 C11 H11 120.2 . . ?
C13 C12 C8 119.2(7) . . ?
C16 C12 C8 123.7(8) . . ?
C16 C12 C13 117.1(8) . . ?
N6 C13 C12 121.6(8) . . ?
N6 C13 H13 119.2 . . ?
C12 C13 H13 119.2 . . ?
N6 C14 H14 119.2 . . ?
N6 C14 C15 121.5(9) . . ?
C15 C14 H14 119.2 . . ?
C14 C15 H15 120.5 . . ?
C14 C15 C16 119.1(8) . . ?
C16 C15 H15 120.5 . . ?
C12 C16 H16 119.7 . . ?
C15 C16 C12 120.7(9) . . ?
C15 C16 H16 119.7 . . ?
N2 C17 H17 119.0 . . ?
N2 C17 C18 121.9(7) . . ?
C18 C17 H17 119.0 . . ?
C17 C18 H18 119.8 . . ?
C19 C18 C17 120.4(7) . . ?
C19 C18 H18 119.8 . . ?
C18 C19 C20 115.1(8) . . ?
C18 C19 C22 123.5(7) . . ?
C20 C19 C22 121.3(7) . . ?
C19 C20 H20 118.8 . . ?
C21 C20 C19 122.5(7) . . ?
C21 C20 H20 118.8 . . ?
N2 C21 C20 121.4(8) . . ?
N2 C21 H21 119.3 . . ?
C20 C21 H21 119.3 . . ?
C23 C22 C19 121.1(6) . . ?
C27 C22 C19 120.8(7) . . ?
C27 C22 C23 117.9(8) . . ?
C22 C23 H23 118.9 . . ?
C24 C23 C22 122.3(6) . . ?
C24 C23 H23 118.9 . . ?
C23 C24 C25 117.5(8) . . ?
C23 C24 C28 123.1(7) . . ?
C25 C24 C28 119.4(8) . . ?
C24 C25 H25 119.3 . . ?
C26 C25 C24 121.5(8) . . ?
C26 C25 H25 119.3 . . ?
C25 C26 H26 120.3 . . ?
C27 C26 C25 119.4(7) . . ?
C27 C26 H26 120.3 . . ?
C22 C27 H27 119.3 . . ?
C26 C27 C22 121.3(8) . . ?
C26 C27 H27 119.3 . . ?
C29 C28 C24 120.7(7) . . ?
C32 C28 C24 124.0(8) . . ?
C32 C28 C29 115.2(8) . . ?
N4 C29 C28 123.1(7) . . ?
N4 C29 H29 118.4 . . ?
C28 C29 H29 118.4 . . ?
N4 C30 H30 120.0 . . ?
N4 C30 C31 120.1(9) . . ?
C31 C30 H30 120.0 . . ?
C30 C31 H31 120.4 . . ?
C30 C31 C32 119.2(9) . . ?
C32 C31 H31 120.4 . . ?
C28 C32 C31 122.2(8) . . ?
C28 C32 H32 118.9 . . ?
C31 C32 H32 118.9 . . ?
N3 C33 H33 118.2 . . ?
N3 C33 C34 123.7(8) . . ?
C34 C33 H33 118.2 . . ?
C33 C34 C35 116.6(10) . . ?
C33 C34 C38 121.6(9) . . ?
C35 C34 C38 121.7(9) . . ?
C34 C35 H35 121.3 . . ?
C34 C35 C36 117.4(10) . . ?
C36 C35 H35 121.3 . . ?
C35 C36 H36 119.1 . . ?
C37 C36 C35 121.8(11) . . ?
C37 C36 H36 119.1 . . ?
N3 C37 H37 119.7 . . ?
C36 C37 N3 120.5(11) . . ?
C36 C37 H37 119.7 . . ?
C39 C38 C34 120.1(9) . . ?
C43 C38 C34 120.7(9) . . ?
C43 C38 C39 119.1(10) . . ?
C38 C39 H39 119.6 . . ?
C38 C39 C40 120.8(10) . . ?
C40 C39 H39 119.6 . . ?
C39 C40 H40 120.8 . . ?
C41 C40 C39 118.5(10) . . ?
C41 C40 H40 120.8 . . ?
C40 C41 H41 119.5 . . ?
C40 C41 C42 120.9(10) . . ?
C42 C41 H41 119.5 . . ?
C41 C42 C44 119.6(9) . . ?
C43 C42 C41 118.2(9) . . ?
C43 C42 C44 122.1(8) . . ?
C38 C43 C42 122.2(9) . . ?
C38 C43 H43 118.9 . . ?
C42 C43 H43 118.9 . . ?
C45 C44 C42 120.7(8) . . ?
C48 C44 C42 121.9(8) . . ?
C48 C44 C45 117.4(9) . . ?
C44 C45 H45 120.2 . . ?
C46 C45 C44 119.5(8) . . ?
C46 C45 H45 120.2 . . ?
N7 C46 C45 122.8(8) . . ?
N7 C46 H46 118.6 . . ?
C45 C46 H46 118.6 . . ?
N7 C47 H47 118.9 . . ?
N7 C47 C48 122.2(9) . . ?
C48 C47 H47 118.9 . . ?
C44 C48 H48 119.6 . . ?
C47 C48 C44 120.9(9) . . ?
C47 C48 H48 119.6 . . ?
N5 C49 H49 118.7 . . ?
N5 C49 C50 122.5(7) . . ?
C50 C49 H49 118.7 . . ?
C49 C50 H50 119.8 . . ?
C49 C50 C51 120.4(7) . . ?
C51 C50 H50 119.8 . . ?
C50 C51 C54 119.5(7) . . ?
C52 C51 C50 116.4(7) . . ?
C52 C51 C54 124.1(7) . . ?
C51 C52 H52 119.6 . . ?
C51 C52 C53 120.7(7) . . ?
C53 C52 H52 119.6 . . ?
N5 C53 C52 122.2(7) . . ?
N5 C53 H53 118.9 . . ?
C52 C53 H53 118.9 . . ?
C55 C54 C51 119.9(7) . . ?
C55 C54 C59 118.3(7) . . ?
C59 C54 C51 121.9(8) . . ?
C54 C55 H55 118.4 . . ?
C54 C55 C56 123.3(7) . . ?
C56 C55 H55 118.4 . . ?
C55 C56 C60 120.2(7) . . ?
C57 C56 C55 115.9(8) . . ?
C57 C56 C60 123.9(7) . . ?
C56 C57 H57 119.7 . . ?
C58 C57 C56 120.5(8) . . ?
C58 C57 H57 119.7 . . ?
C57 C58 H58 118.2 . . ?
C57 C58 C59 123.7(8) . . ?
C59 C58 H58 118.2 . . ?
C54 C59 H59 120.8 . . ?
C58 C59 C54 118.3(8) . . ?
C58 C59 H59 120.8 . . ?
C61 C60 C56 120.7(7) . . ?
C64 C60 C56 122.9(8) . . ?
C64 C60 C61 116.4(8) . . ?
N8 C61 C60 123.7(7) . . ?
N8 C61 H61 118.1 . . ?
C60 C61 H61 118.1 . . ?
N8 C62 H62 118.8 . . ?
C63 C62 N8 122.4(9) . . ?
C63 C62 H62 118.8 . . ?
C62 C63 H63 119.9 . . ?
C62 C63 C64 120.3(8) . . ?
C64 C63 H63 119.9 . . ?
C60 C64 H64 120.0 . . ?
C63 C64 C60 120.0(8) . . ?
C63 C64 H64 120.0 . . ?
F5 Na1 F5 140.8(3) 2_565 . ?
F5 Na1 F10A 102.4(3) . 2_565 ?
F5 Na1 F10A 85.7(3) 2_565 2_565 ?
F5 Na1 F10A 85.7(3) . . ?
F5 Na1 F10A 102.4(3) 2_565 . ?
F5 Na1 F10B 91.9(3) 2_565 . ?
F5 Na1 F10B 101.5(3) . . ?
F5 Na1 F10B 91.9(3) . 2_565 ?
F5 Na1 F10B 101.5(3) 2_565 2_565 ?
F6 Na1 F5 53.48(16) . . ?
F6 Na1 F5 53.48(16) 2_565 2_565 ?
F6 Na1 F5 95.9(2) . 2_565 ?
F6 Na1 F5 95.9(2) 2_565 . ?
F6 Na1 F6 85.7(3) . 2_565 ?
F6 Na1 F10A 130.3(3) 2_565 2_565 ?
F6 Na1 F10A 130.3(3) . . ?
F6 Na1 F10A 70.0(3) 2_565 . ?
F6 Na1 F10A 70.0(3) . 2_565 ?
F6 Na1 F10B 144.9(3) . . ?
F6 Na1 F10B 71.8(3) 2_565 . ?
F6 Na1 F10B 144.9(3) 2_565 2_565 ?
F6 Na1 F10B 71.8(3) . 2_565 ?
F9A Na1 F5 119.8(3) . 2_565 ?
F9A Na1 F5 119.8(3) 2_565 . ?
F9A Na1 F5 94.9(3) . . ?
F9A Na1 F5 94.9(3) 2_565 2_565 ?
F9A Na1 F6 117.6(3) 2_565 . ?
F9A Na1 F6 144.1(3) 2_565 2_565 ?
F9A Na1 F6 117.6(3) . 2_565 ?
F9A Na1 F6 144.1(3) . . ?
F9A Na1 F9A 59.6(6) . 2_565 ?
F9A Na1 F9B 78.4(5) . 2_565 ?
F9A Na1 F9B 25.0(3) 2_565 2_565 ?
F9A Na1 F10A 49.8(4) . . ?
F9A Na1 F10A 49.8(4) 2_565 2_565 ?
F9A Na1 F10A 106.5(4) 2_565 . ?
F9A Na1 F10A 106.5(4) . 2_565 ?
F9A Na1 F10B 45.8(3) 2_565 2_565 ?
F9A Na1 F10B 95.6(4) . 2_565 ?
F9B Na1 F5 139.7(3) 2_565 . ?
F9B Na1 F5 70.5(3) . . ?
F9B Na1 F6 122.7(3) . . ?
F9B Na1 F6 113.4(3) 2_565 . ?
F9B Na1 F9B 100.6(7) 2_565 . ?
F9B Na1 F10B 101.5(4) 2_565 . ?
F9B Na1 F10B 50.2(4) . . ?
F10A Na1 F10A 156.0(5) . 2_565 ?
F10A Na1 F10B 144.8(4) . 2_565 ?
F10A Na1 F10B 16.1(3) 2_565 2_565 ?
F10B Na1 F10B 139.6(5) 2_565 . ?
B3 F5 Na1 95.6(5) . . ?
B3 F6 Na1 104.2(5) . . ?
B4 F9A Na1 112.2(7) . . ?
B4 F9B Na1 112.0(7) . . ?
B4 F10A Na1 101.7(8) . . ?
B4 F10B Na1 89.4(8) . . ?
F5 B3 Na1 57.9(4) . . ?
F5 B3 F6 106.6(7) . . ?
F5 B3 F7 113.9(9) . . ?
F5 B3 F8 112.8(8) . . ?
F6 B3 Na1 48.8(4) . . ?
F7 B3 Na1 123.0(6) . . ?
F7 B3 F6 106.6(8) . . ?
F8 B3 Na1 126.8(7) . . ?
F8 B3 F6 107.9(9) . . ?
F8 B3 F7 108.8(8) . . ?
F9A B4 Na1 42.9(5) . . ?
F9B B4 Na1 43.3(6) . . ?
F10A B4 Na1 53.0(7) . . ?
F10A B4 F9A 95.2(9) . . ?
F10A B4 F11A 110.2(9) . . ?
F10B B4 Na1 64.7(7) . . ?
F10B B4 F9B 107.1(10) . . ?
F10B B4 F12B 115.0(10) . . ?
F11A B4 Na1 110.9(7) . . ?
F11A B4 F9A 106.4(9) . . ?
F11B B4 Na1 131.0(9) . . ?
F11B B4 F9B 105.5(12) . . ?
F11B B4 F10B 114.6(12) . . ?
F11B B4 F12B 112.6(11) . . ?
F12A B4 Na1 126.7(9) . . ?
F12A B4 F9A 93.8(10) . . ?
F12A B4 F10A 133.4(11) . . ?
F12A B4 F11A 110.7(10) . . ?
F12B B4 Na1 110.1(9) . . ?
F12B B4 F9B 100.3(10) . . ?
F2 B2 F1 109.7(14) . . ?
F3 B2 F1 109.7(13) . . ?
F3 B2 F2 106.9(13) . . ?
F3 B2 F4 119.3(16) . . ?
F4 B2 F1 106.0(13) . . ?
F4 B2 F2 105.1(13) . . ?
F13 B5 F13 117(2) . 3_656 ?
F14 B5 F13 100.5(7) . 3_656 ?
F14 B5 F13 117.5(9) 3_656 3_656 ?
F14 B5 F13 117.5(9) . . ?
F14 B5 F13 100.5(7) 3_656 . ?
F14 B5 F14 103.5(17) . 3_656 ?
F15A B6 F15A 124(2) 3_656 . ?
F15A B6 F15B 113.4(12) . 3_656 ?
F15A B6 F15B 22.9(8) 3_656 3_656 ?
F15A B6 F16A 109.8(9) 3_656 3_656 ?
F15A B6 F16A 109.8(9) . . ?
F15A B6 F16A 106.6(10) 3_656 . ?
F15A B6 F16A 106.6(10) . 3_656 ?
F15A B6 F16B 123.2(11) . 3_656 ?
F15A B6 F16B 88.3(10) 3_656 3_656 ?
F15B B6 F16B 105.5(10) 3_656 . ?
F15B B6 F16B 105.5(10) . 3_656 ?
F15B B6 F16B 109.8(9) 3_656 3_656 ?
F15B B6 F16B 109.8(9) . . ?
F16A B6 F16A 97.3(18) . 3_656 ?
F16B B6 F16B 113.6(19) . 3_656 ?
C66 C65 B1 127.7(11) . . ?
C70 C65 C66 110.4(11) . . ?
C70 C65 B1 121.5(11) . . ?
C65 C66 H66 117.5 . . ?
C67 C66 C65 124.9(11) . . ?
C67 C66 H66 117.5 . . ?
C66 C67 H67 120.9 . . ?
C68 C67 C66 118.2(12) . . ?
C68 C67 H67 120.9 . . ?
C67 C68 H68 119.1 . . ?
C67 C68 C69 121.9(12) . . ?
C69 C68 H68 119.1 . . ?
C68 C69 H69 119.9 . . ?
C68 C69 C70 120.3(11) . . ?
C70 C69 H69 119.9 . . ?
C65 C70 H70 117.9 . . ?
C69 C70 C65 124.3(11) . . ?
C69 C70 H70 117.9 . . ?
C72 C71 C76 112.9(12) . . ?
C72 C71 B1 123.2(11) . . ?
C76 C71 B1 123.4(11) . . ?
C71 C72 H72 119.5 . . ?
C73 C72 C71 121.0(13) . . ?
C73 C72 H72 119.5 . . ?
C72 C73 H73 116.2 . . ?
C74 C73 C72 127.5(15) . . ?
C74 C73 H73 116.2 . . ?
C73 C74 H74 122.7 . . ?
C73 C74 C75 114.7(13) . . ?
C75 C74 H74 122.7 . . ?
C74 C75 H75 119.7 . . ?
C76 C75 C74 120.7(13) . . ?
C76 C75 H75 119.7 . . ?
C71 C76 H76 118.4 . . ?
C75 C76 C71 123.1(13) . . ?
C75 C76 H76 118.4 . . ?
C78 C77 B1 119.8(12) . . ?
C82 C77 C78 114.9(13) . . ?
C82 C77 B1 125.3(12) . . ?
C77 C78 H78 118.1 . . ?
C79 C78 C77 123.8(13) . . ?
C79 C78 H78 118.1 . . ?
C78 C79 H79 120.1 . . ?
C78 C79 C80 119.8(13) . . ?
C80 C79 H79 120.1 . . ?
C79 C80 H80 122.9 . . ?
C81 C80 C79 114.2(13) . . ?
C81 C80 H80 122.9 . . ?
C80 C81 H81 118.5 . . ?
C82 C81 C80 123.1(15) . . ?
C82 C81 H81 118.5 . . ?
C77 C82 C81 123.8(14) . . ?
C77 C82 H82 118.1 . . ?
C81 C82 H82 118.1 . . ?
C84 C83 C88 118.1(12) . . ?
C84 C83 B1 123.7(12) . . ?
C88 C83 B1 117.8(11) . . ?
C83 C84 H84 120.5 . . ?
C83 C84 C85 118.9(13) . . ?
C85 C84 H84 120.5 . . ?
C84 C85 H85 119.3 . . ?
C86 C85 C84 121.5(13) . . ?
C86 C85 H85 119.3 . . ?
C85 C86 H86 120.0 . . ?
C87 C86 C85 120.0(13) . . ?
C87 C86 H86 120.0 . . ?
C86 C87 H87 120.5 . . ?
C86 C87 C88 119.1(14) . . ?
C88 C87 H87 120.5 . . ?
C83 C88 H88 118.8 . . ?
C87 C88 C83 122.4(13) . . ?
C87 C88 H88 118.8 . . ?
C65 B1 C71 112.4(11) . . ?
C65 B1 C83 112.2(11) . . ?
C71 B1 C83 103.2(10) . . ?
C77 B1 C65 105.9(11) . . ?
C77 B1 C71 110.7(11) . . ?
C77 B1 C83 112.7(11) . . ?

loop_
_geom_bond_atom_site_label_1
_geom_bond_atom_site_label_2
_geom_bond_distance
_geom_bond_site_symmetry_2
_geom_bond_publ_flag
Pd1 N1 2.018(7) . ?
Pd1 N2 2.027(7) . ?
Pd1 N3 2.041(8) . ?
Pd1 N6 2.034(7) 2_565 ?
Pd2 N4 2.031(6) . ?
Pd2 N5 2.008(6) . ?
Pd2 N7 2.021(7) 2_565 ?
Pd2 N8 2.030(7) 2_565 ?
N1 C1 1.336(10) . ?
N1 C5 1.347(10) . ?
N2 C17 1.339(9) . ?
N2 C21 1.343(10) . ?
N3 C33 1.317(11) . ?
N3 C37 1.342(11) . ?
N4 C29 1.349(10) . ?
N4 C30 1.355(11) . ?
N5 C49 1.343(10) . ?
N5 C53 1.345(10) . ?
N6 C13 1.324(10) . ?
N6 C14 1.335(10) . ?
N7 C46 1.344(10) . ?
N7 C47 1.345(10) . ?
N8 C61 1.323(11) . ?
N8 C62 1.357(10) . ?
C1 H1 0.9500 . ?
C1 C2 1.368(12) . ?
C2 H2 0.9500 . ?
C2 C3 1.388(12) . ?
C3 C4 1.398(11) . ?
C3 C6 1.475(13) . ?
C4 H4 0.9500 . ?
C4 C5 1.373(12) . ?
C5 H5 0.9500 . ?
C6 C7 1.360(12) . ?
C6 C11 1.405(12) . ?
C7 H7 0.9500 . ?
C7 C8 1.396(12) . ?
C8 C9 1.390(12) . ?
C8 C12 1.500(12) . ?
C9 H9 0.9500 . ?
C9 C10 1.362(13) . ?
C10 H10 0.9500 . ?
C10 C11 1.359(14) . ?
C11 H11 0.9500 . ?
C12 C13 1.410(12) . ?
C12 C16 1.369(12) . ?
C13 H13 0.9500 . ?
C14 H14 0.9500 . ?
C14 C15 1.365(13) . ?
C15 H15 0.9500 . ?
C15 C16 1.369(13) . ?
C16 H16 0.9500 . ?
C17 H17 0.9500 . ?
C17 C18 1.392(11) . ?
C18 H18 0.9500 . ?
C18 C19 1.383(10) . ?
C19 C20 1.409(11) . ?
C19 C22 1.465(11) . ?
C20 H20 0.9500 . ?
C20 C21 1.346(12) . ?
C21 H21 0.9500 . ?
C22 C23 1.401(11) . ?
C22 C27 1.403(9) . ?
C23 H23 0.9500 . ?
C23 C24 1.375(11) . ?
C24 C25 1.408(10) . ?
C24 C28 1.462(12) . ?
C25 H25 0.9500 . ?
C25 C26 1.389(12) . ?
C26 H26 0.9500 . ?
C26 C27 1.362(12) . ?
C27 H27 0.9500 . ?
C28 C29 1.399(11) . ?
C28 C32 1.377(12) . ?
C29 H29 0.9500 . ?
C30 H30 0.9500 . ?
C30 C31 1.370(13) . ?
C31 H31 0.9500 . ?
C31 C32 1.386(14) . ?
C32 H32 0.9500 . ?
C33 H33 0.9500 . ?
C33 C34 1.380(13) . ?
C34 C35 1.396(14) . ?
C34 C38 1.504(14) . ?
C35 H35 0.9500 . ?
C35 C36 1.414(16) . ?
C36 H36 0.9500 . ?
C36 C37 1.313(15) . ?
C37 H37 0.9500 . ?
C38 C39 1.385(14) . ?
C38 C43 1.364(13) . ?
C39 H39 0.9500 . ?
C39 C40 1.390(14) . ?
C40 H40 0.9500 . ?
C40 C41 1.391(14) . ?
C41 H41 0.9500 . ?
C41 C42 1.396(13) . ?
C42 C43 1.374(13) . ?
C42 C44 1.499(13) . ?
C43 H43 0.9500 . ?
C44 C45 1.377(11) . ?
C44 C48 1.372(12) . ?
C45 H45 0.9500 . ?
C45 C46 1.366(12) . ?
C46 H46 0.9500 . ?
C47 H47 0.9500 . ?
C47 C48 1.353(13) . ?
C48 H48 0.9500 . ?
C49 H49 0.9500 . ?
C49 C50 1.370(11) . ?
C50 H50 0.9500 . ?
C50 C51 1.401(11) . ?
C51 C52 1.373(11) . ?
C51 C54 1.463(10) . ?
C52 H52 0.9500 . ?
C52 C53 1.384(11) . ?
C53 H53 0.9500 . ?
C54 C55 1.356(11) . ?
C54 C59 1.405(11) . ?
C55 H55 0.9500 . ?
C55 C56 1.436(10) . ?
C56 C57 1.396(11) . ?
C56 C60 1.461(12) . ?
C57 H57 0.9500 . ?
C57 C58 1.333(12) . ?
C58 H58 0.9500 . ?
C58 C59 1.384(12) . ?
C59 H59 0.9500 . ?
C60 C61 1.402(12) . ?
C60 C64 1.382(11) . ?
C61 H61 0.9500 . ?
C62 H62 0.9500 . ?
C62 C63 1.345(13) . ?
C63 H63 0.9500 . ?
C63 C64 1.355(13) . ?
C64 H64 0.9500 . ?
Na1 F5 2.553(5) 2_565 ?
Na1 F5 2.553(5) . ?
Na1 F6 2.326(5) 2_565 ?
Na1 F6 2.326(6) . ?
Na1 F9A 2.307(11) 2_565 ?
Na1 F9A 2.307(11) . ?
Na1 F9B 2.323(12) . ?
Na1 F9B 2.323(12) 2_565 ?
Na1 F10A 2.560(13) . ?
Na1 F10A 2.560(13) 2_565 ?
Na1 F10B 2.836(15) 2_565 ?
Na1 F10B 2.836(15) . ?
F5 B3 1.342(11) . ?
F6 B3 1.406(11) . ?
F7 B3 1.379(12) . ?
F8 B3 1.356(12) . ?
F9A B4 1.426(13) . ?
F9B B4 1.411(13) . ?
F10A B4 1.366(12) . ?
F10B B4 1.372(12) . ?
F11A B4 1.389(11) . ?
F11B B4 1.353(13) . ?
F12A B4 1.369(13) . ?
F12B B4 1.386(14) . ?
F1 B2 1.380(15) . ?
F2 B2 1.353(15) . ?
F3 B2 1.319(15) . ?
F4 B2 1.343(15) . ?
F13 B5 1.377(14) . ?
F14 B5 1.369(15) . ?
F15A B6 1.361(14) . ?
F15B B6 1.401(12) . ?
F16A B6 1.430(15) . ?
F16B B6 1.407(12) . ?
C65 C66 1.430(16) . ?
C65 C70 1.408(15) . ?
C65 B1 1.617(19) . ?
C66 H66 0.9500 . ?
C66 C67 1.415(15) . ?
C67 H67 0.9500 . ?
C67 C68 1.319(15) . ?
C68 H68 0.9500 . ?
C68 C69 1.337(15) . ?
C69 H69 0.9500 . ?
C69 C70 1.390(15) . ?
C70 H70 0.9500 . ?
C71 C72 1.405(16) . ?
C71 C76 1.419(17) . ?
C71 B1 1.667(19) . ?
C72 H72 0.9500 . ?
C72 C73 1.379(16) . ?
C73 H73 0.9500 . ?
C73 C74 1.243(17) . ?
C74 H74 0.9500 . ?
C74 C75 1.468(18) . ?
C75 H75 0.9500 . ?
C75 C76 1.344(16) . ?
C76 H76 0.9500 . ?
C77 C78 1.394(17) . ?
C77 C82 1.367(18) . ?
C77 B1 1.608(19) . ?
C78 H78 0.9500 . ?
C78 C79 1.384(17) . ?
C79 H79 0.9500 . ?
C79 C80 1.452(18) . ?
C80 H80 0.9500 . ?
C80 C81 1.394(19) . ?
C81 H81 0.9500 . ?
C81 C82 1.360(18) . ?
C82 H82 0.9500 . ?
C83 C84 1.329(16) . ?
C83 C88 1.399(17) . ?
C83 B1 1.684(19) . ?
C84 H84 0.9500 . ?
C84 C85 1.415(16) . ?
C85 H85 0.9500 . ?
C85 C86 1.359(17) . ?
C86 H86 0.9500 . ?
C86 C87 1.326(17) . ?
C87 H87 0.9500 . ?
C87 C88 1.374(17) . ?
C88 H88 0.9500 . ?

loop_
_geom_torsion_atom_site_label_1
_geom_torsion_atom_site_label_2
_geom_torsion_atom_site_label_3
_geom_torsion_atom_site_label_4
_geom_torsion
_geom_torsion_site_symmetry_1
_geom_torsion_site_symmetry_2
_geom_torsion_site_symmetry_3
_geom_torsion_site_symmetry_4
_geom_torsion_publ_flag
Pd1 N1 C1 C2 179.4(7) . . . . ?
Pd1 N1 C5 C4 179.1(7) . . . . ?
Pd1 N2 C17 C18 167.9(6) . . . . ?
Pd1 N2 C21 C20 -169.8(7) . . . . ?
Pd1 N3 C33 C34 -176.1(8) . . . . ?
Pd1 N3 C37 C36 177.7(10) . . . . ?
Pd1 N6 C13 C12 -177.1(6) 2_565 . . . ?
Pd1 N6 C14 C15 -179.7(7) 2_565 . . . ?
Pd2 N4 C29 C28 -178.8(6) . . . . ?
Pd2 N4 C30 C31 -179.6(8) . . . . ?
Pd2 N5 C49 C50 178.5(7) . . . . ?
Pd2 N5 C53 C52 -176.9(7) . . . . ?
Pd2 N7 C46 C45 -173.7(7) 2_565 . . . ?
Pd2 N7 C47 C48 172.1(8) 2_565 . . . ?
Pd2 N8 C61 C60 176.0(5) 2_565 . . . ?
Pd2 N8 C62 C63 -177.7(6) 2_565 . . . ?
N1 C1 C2 C3 1.1(14) . . . . ?
N2 C17 C18 C19 2.3(13) . . . . ?
N3 C33 C34 C35 -2.2(16) . . . . ?
N3 C33 C34 C38 -178.6(10) . . . . ?
N4 C30 C31 C32 -3.1(16) . . . . ?
N5 C49 C50 C51 -1.2(14) . . . . ?
N6 C14 C15 C16 -2.1(14) . . . . ?
N7 C47 C48 C44 0.9(16) . . . . ?
N8 C62 C63 C64 1.8(12) . . . . ?
C1 N1 C5 C4 -2.2(13) . . . . ?
C1 C2 C3 C4 -1.7(14) . . . . ?
C1 C2 C3 C6 179.1(9) . . . . ?
C2 C3 C4 C5 0.4(13) . . . . ?
C2 C3 C6 C7 -152.6(9) . . . . ?
C2 C3 C6 C11 30.0(14) . . . . ?
C3 C4 C5 N1 1.6(14) . . . . ?
C3 C6 C7 C8 -179.5(8) . . . . ?
C3 C6 C11 C10 178.0(9) . . . . ?
C4 C3 C6 C7 28.1(13) . . . . ?
C4 C3 C6 C11 -149.2(9) . . . . ?
C5 N1 C1 C2 0.9(13) . . . . ?
C6 C3 C4 C5 179.7(8) . . . . ?
C6 C7 C8 C9 2.6(14) . . . . ?
C6 C7 C8 C12 -176.8(8) . . . . ?
C7 C6 C11 C10 0.6(15) . . . . ?
C7 C8 C9 C10 -1.7(15) . . . . ?
C7 C8 C12 C13 -32.3(13) . . . . ?
C7 C8 C12 C16 146.1(9) . . . . ?
C8 C9 C10 C11 0.4(17) . . . . ?
C8 C12 C13 N6 174.3(8) . . . . ?
C8 C12 C16 C15 -176.2(9) . . . . ?
C9 C8 C12 C13 148.2(9) . . . . ?
C9 C8 C12 C16 -33.4(14) . . . . ?
C9 C10 C11 C6 0.2(17) . . . . ?
C11 C6 C7 C8 -2.0(14) . . . . ?
C12 C8 C9 C10 177.7(9) . . . . ?
C13 N6 C14 C15 0.3(13) . . . . ?
C13 C12 C16 C15 2.3(13) . . . . ?
C14 N6 C13 C12 2.9(13) . . . . ?
C14 C15 C16 C12 0.7(15) . . . . ?
C16 C12 C13 N6 -4.2(13) . . . . ?
C17 N2 C21 C20 0.3(14) . . . . ?
C17 C18 C19 C20 -1.2(12) . . . . ?
C17 C18 C19 C22 -177.0(8) . . . . ?
C18 C19 C20 C21 -0.3(14) . . . . ?
C18 C19 C22 C23 29.9(12) . . . . ?
C18 C19 C22 C27 -154.5(8) . . . . ?
C19 C20 C21 N2 0.8(15) . . . . ?
C19 C22 C23 C24 174.9(7) . . . . ?
C19 C22 C27 C26 -174.3(8) . . . . ?
C20 C19 C22 C23 -145.7(8) . . . . ?
C20 C19 C22 C27 29.9(13) . . . . ?
C21 N2 C17 C18 -1.8(12) . . . . ?
C22 C19 C20 C21 175.6(9) . . . . ?
C22 C23 C24 C25 0.2(12) . . . . ?
C22 C23 C24 C28 -178.1(8) . . . . ?
C23 C22 C27 C26 1.5(13) . . . . ?
C23 C24 C25 C26 -0.3(13) . . . . ?
C23 C24 C28 C29 -35.5(13) . . . . ?
C23 C24 C28 C32 144.8(9) . . . . ?
C24 C25 C26 C27 0.9(13) . . . . ?
C24 C28 C29 N4 -179.8(8) . . . . ?
C24 C28 C32 C31 177.2(9) . . . . ?
C25 C24 C28 C29 146.2(8) . . . . ?
C25 C24 C28 C32 -33.5(13) . . . . ?
C25 C26 C27 C22 -1.5(13) . . . . ?
C27 C22 C23 C24 -0.8(12) . . . . ?
C28 C24 C25 C26 178.1(8) . . . . ?
C29 N4 C30 C31 0.6(14) . . . . ?
C29 C28 C32 C31 -2.5(15) . . . . ?
C30 N4 C29 C28 1.0(13) . . . . ?
C30 C31 C32 C28 4.2(17) . . . . ?
C32 C28 C29 N4 -0.1(13) . . . . ?
C33 N3 C37 C36 -0.1(18) . . . . ?
C33 C34 C35 C36 1.2(17) . . . . ?
C33 C34 C38 C39 -141.1(11) . . . . ?
C33 C34 C38 C43 37.3(16) . . . . ?
C34 C35 C36 C37 0(2) . . . . ?
C34 C38 C39 C40 178.8(10) . . . . ?
C34 C38 C43 C42 178.1(9) . . . . ?
C35 C34 C38 C39 42.7(16) . . . . ?
C35 C34 C38 C43 -138.9(12) . . . . ?
C35 C36 C37 N3 -1(2) . . . . ?
C37 N3 C33 C34 1.7(16) . . . . ?
C38 C34 C35 C36 177.5(11) . . . . ?
C38 C39 C40 C41 3.0(17) . . . . ?
C39 C38 C43 C42 -3.5(16) . . . . ?
C39 C40 C41 C42 -3.4(17) . . . . ?
C40 C41 C42 C43 0.5(16) . . . . ?
C40 C41 C42 C44 178.8(9) . . . . ?
C41 C42 C43 C38 3.1(15) . . . . ?
C41 C42 C44 C45 140.1(10) . . . . ?
C41 C42 C44 C48 -41.4(14) . . . . ?
C42 C44 C45 C46 178.3(8) . . . . ?
C42 C44 C48 C47 179.9(9) . . . . ?
C43 C38 C39 C40 0.4(16) . . . . ?
C43 C42 C44 C45 -41.6(14) . . . . ?
C43 C42 C44 C48 136.9(10) . . . . ?
C44 C42 C43 C38 -175.2(9) . . . . ?
C44 C45 C46 N7 2.9(14) . . . . ?
C45 C44 C48 C47 -1.5(15) . . . . ?
C46 N7 C47 C48 1.6(14) . . . . ?
C47 N7 C46 C45 -3.5(13) . . . . ?
C48 C44 C45 C46 -0.3(13) . . . . ?
C49 N5 C53 C52 -1.5(13) . . . . ?
C49 C50 C51 C52 -1.4(13) . . . . ?
C49 C50 C51 C54 178.1(8) . . . . ?
C50 C51 C52 C53 2.4(13) . . . . ?
C50 C51 C54 C55 -30.2(12) . . . . ?
C50 C51 C54 C59 150.6(9) . . . . ?
C51 C52 C53 N5 -1.0(14) . . . . ?
C51 C54 C55 C56 -178.7(7) . . . . ?
C51 C54 C59 C58 179.1(8) . . . . ?
C52 C51 C54 C55 149.3(9) . . . . ?
C52 C51 C54 C59 -30.0(13) . . . . ?
C53 N5 C49 C50 2.6(13) . . . . ?
C54 C51 C52 C53 -177.1(8) . . . . ?
C54 C55 C56 C57 -0.4(12) . . . . ?
C54 C55 C56 C60 179.2(7) . . . . ?
C55 C54 C59 C58 -0.1(13) . . . . ?
C55 C56 C57 C58 -0.3(12) . . . . ?
C55 C56 C60 C61 35.4(10) . . . . ?
C55 C56 C60 C64 -143.6(7) . . . . ?
C56 C57 C58 C59 0.8(15) . . . . ?
C56 C60 C61 N8 -177.6(6) . . . . ?
C56 C60 C64 C63 177.9(7) . . . . ?
C57 C56 C60 C61 -145.1(8) . . . . ?
C57 C56 C60 C64 35.9(11) . . . . ?
C57 C58 C59 C54 -0.5(15) . . . . ?
C59 C54 C55 C56 0.6(13) . . . . ?
C60 C56 C57 C58 -179.9(8) . . . . ?
C61 N8 C62 C63 -1.5(11) . . . . ?
C61 C60 C64 C63 -1.2(10) . . . . ?
C62 N8 C61 C60 -0.2(10) . . . . ?
C62 C63 C64 C60 -0.4(11) . . . . ?
C64 C60 C61 N8 1.5(10) . . . . ?
Na1 F5 B3 F6 2.0(8) . . . . ?
Na1 F5 B3 F7 -115.2(7) . . . . ?
Na1 F5 B3 F8 120.2(8) . . . . ?
Na1 F6 B3 F5 -2.3(9) . . . . ?
Na1 F6 B3 F7 119.7(6) . . . . ?
Na1 F6 B3 F8 -123.6(6) . . . . ?
Na1 F9A B4 F10A -9.6(9) . . . . ?
Na1 F9A B4 F11A 103.3(8) . . . . ?
Na1 F9A B4 F12A -143.9(8) . . . . ?
Na1 F9B B4 F10B 11.8(12) . . . . ?
Na1 F9B B4 F11B 134.3(9) . . . . ?
Na1 F9B B4 F12B -108.5(10) . . . . ?
Na1 F10A B4 F9A 8.2(8) . . . . ?
Na1 F10A B4 F11A -101.4(9) . . . . ?
Na1 F10A B4 F12A 108.5(15) . . . . ?
Na1 F10B B4 F9B -8.9(9) . . . . ?
Na1 F10B B4 F11B -125.6(11) . . . . ?
Na1 F10B B4 F12B 101.5(11) . . . . ?
C65 C66 C67 C68 -2.8(18) . . . . ?
C66 C65 C70 C69 -1.0(16) . . . . ?
C66 C65 B1 C71 -3.8(18) . . . . ?
C66 C65 B1 C77 117.2(13) . . . . ?
C66 C65 B1 C83 -119.6(13) . . . . ?
C66 C67 C68 C69 2.1(17) . . . . ?
C67 C68 C69 C70 -1.1(17) . . . . ?
C68 C69 C70 C65 0.6(17) . . . . ?
C70 C65 C66 C67 2.2(16) . . . . ?
C70 C65 B1 C71 -175.8(10) . . . . ?
C70 C65 B1 C77 -54.8(15) . . . . ?
C70 C65 B1 C83 68.4(14) . . . . ?
C71 C72 C73 C74 3(2) . . . . ?
C72 C71 C76 C75 -1.2(18) . . . . ?
C72 C71 B1 C65 -58.5(16) . . . . ?
C72 C71 B1 C77 -176.7(12) . . . . ?
C72 C71 B1 C83 62.5(15) . . . . ?
C72 C73 C74 C75 -3(2) . . . . ?
C73 C74 C75 C76 -0.1(19) . . . . ?
C74 C75 C76 C71 1.9(19) . . . . ?
C76 C71 C72 C73 -1.2(18) . . . . ?
C76 C71 B1 C65 130.4(12) . . . . ?
C76 C71 B1 C77 12.2(18) . . . . ?
C76 C71 B1 C83 -108.6(13) . . . . ?
C77 C78 C79 C80 2(2) . . . . ?
C78 C77 C82 C81 2(2) . . . . ?
C78 C77 B1 C65 -51.6(16) . . . . ?
C78 C77 B1 C71 70.5(17) . . . . ?
C78 C77 B1 C83 -174.5(12) . . . . ?
C78 C79 C80 C81 -5(2) . . . . ?
C79 C80 C81 C82 7(3) . . . . ?
C80 C81 C82 C77 -7(3) . . . . ?
C82 C77 C78 C79 0(2) . . . . ?
C82 C77 B1 C65 125.7(15) . . . . ?
C82 C77 B1 C71 -112.3(16) . . . . ?
C82 C77 B1 C83 3(2) . . . . ?
C83 C84 C85 C86 -3(2) . . . . ?
C84 C83 C88 C87 0(2) . . . . ?
C84 C83 B1 C65 -13.3(17) . . . . ?
C84 C83 B1 C71 -134.5(13) . . . . ?
C84 C83 B1 C77 106.1(15) . . . . ?
C84 C85 C86 C87 2(2) . . . . ?
C85 C86 C87 C88 -1(2) . . . . ?
C86 C87 C88 C83 0(2) . . . . ?
C88 C83 C84 C85 1.6(19) . . . . ?
C88 C83 B1 C65 173.9(11) . . . . ?
C88 C83 B1 C71 52.7(14) . . . . ?
C88 C83 B1 C77 -66.8(15) . . . . ?
B1 C65 C66 C67 -170.6(11) . . . . ?
B1 C65 C70 C69 172.2(11) . . . . ?
B1 C71 C72 C73 -173.1(12) . . . . ?
B1 C71 C76 C75 170.7(12) . . . . ?
B1 C77 C78 C79 177.3(14) . . . . ?
B1 C77 C82 C81 -174.9(15) . . . . ?
B1 C83 C84 C85 -171.3(12) . . . . ?
B1 C83 C88 C87 173.0(12) . . . . ?

loop_
_exptl_oxdiff_crystal_face_indexfrac_h
_exptl_oxdiff_crystal_face_indexfrac_k
_exptl_oxdiff_crystal_face_indexfrac_l
_exptl_oxdiff_crystal_face_x
_exptl_oxdiff_crystal_face_y
_exptl_oxdiff_crystal_face_z
0.9999 -0.0011 -0.0000 0.0160 -0.0485 0.0025
-0.9999 0.0011 0.0000 -0.0160 0.0485 -0.0025
-0.0005 -1.0002 -0.0001 0.0350 0.0109 -0.0139
0.0005 1.0002 0.0001 -0.0350 -0.0109 0.0139
-0.0003 -0.0003 -0.9996 0.0146 0.0070 0.0423
0.0003 0.0003 0.9996 -0.0146 -0.0070 -0.0423
-1.0010 -0.9997 -1.9993 0.0483 0.0734 0.0682

loop_
_smtbx_masks_void_nr
_smtbx_masks_void_average_x
_smtbx_masks_void_average_y
_smtbx_masks_void_average_z
_smtbx_masks_void_volume
_smtbx_masks_void_count_electrons
_smtbx_masks_void_content
1 -0.195 0.250 0.750 2598.5 492.2 ?
2 -0.008 0.103 0.089 16.0 0.0 ?
3 0.008 0.103 0.411 16.0 0.0 ?
4 -0.067 0.250 0.250 2598.5 495.2 ?
5 0.008 0.397 0.089 16.0 0.0 ?
6 -0.008 0.397 0.411 16.0 0.0 ?
7 -0.038 0.750 0.250 2598.5 495.2 ?
8 0.008 0.603 0.589 16.0 0.0 ?
9 -0.008 0.603 0.911 16.0 0.0 ?
10 -0.778 0.750 0.750 2598.5 492.2 ?
11 -0.008 0.897 0.589 16.0 0.0 ?
12 0.008 0.897 0.911 16.0 0.0 ?
13 0.250 0.000 0.198 135.8 37.6 ?
14 0.250 0.500 0.302 135.8 38.3 ?
15 0.250 0.500 0.802 135.8 40.0 ?
16 0.250 0.000 0.698 135.8 39.3 ?
17 0.492 0.103 0.911 16.0 0.0 ?
18 0.492 0.397 0.589 16.0 0.0 ?
19 0.492 0.603 0.089 16.0 0.0 ?
20 0.492 0.897 0.411 16.0 0.0 ?
21 0.508 0.103 0.589 16.0 0.0 ?
22 0.508 0.397 0.911 16.0 0.0 ?
23 0.508 0.603 0.411 16.0 0.0 ?
24 0.508 0.897 0.089 16.0 0.0 ?
25 0.750 0.000 0.802 135.8 40.0 ?
26 0.750 0.500 0.698 135.8 39.3 ?
27 0.750 0.500 0.198 135.8 37.6 ?
28 0.750 0.000 0.302 135.8 38.3 ?
